data_4078685
loop_
_publ_author_name
'Petrus, Rafa\/l'
'Sobota, Piotr'

_publ_section_title
;
 Zinc Complexes Supported by Maltolato Ligands: Synthesis, Structure,
 Solution Behavior, and Application in Ring-Opening Polymerization of
 Lactides
;
_journal_issue 13
_journal_name_full Organometallics
_journal_page_first 4755
_journal_paper_doi 10.1021/om300321h
_journal_volume 31
_journal_year 2012
_chemical_formula_moiety 'C24 H20 O12 Zn2, 2(C H2 Cl2)'
_chemical_formula_sum 'C26 H24 Cl4 O12 Zn2'
_chemical_formula_weight 801.03
_chemical_name_systematic
; 
 ? 
;
_space_group_IT_number 2
_symmetry_cell_setting triclinic
_symmetry_space_group_name_Hall '-P 1'
_symmetry_space_group_name_H-M 'P -1'
_atom_sites_solution_hydrogens geom
_atom_sites_solution_primary direct
_atom_sites_solution_secondary difmap
_audit_creation_method SHELXL-97
_cell_angle_alpha 100.83(2)
_cell_angle_beta 96.86(3)
_cell_angle_gamma 106.80(3)
_cell_formula_units_Z 1
_cell_length_a 7.469(3)
_cell_length_b 7.740(4)
_cell_length_c 14.296(6)
_cell_measurement_reflns_used 4102
_cell_measurement_temperature 100(2)
_cell_measurement_theta_max 36.8375
_cell_measurement_theta_min 2.8502
_cell_volume 763.7(6)
_computing_cell_refinement 'CrysAlis RED (Oxford Diffraction, 2007)'
_computing_data_collection 'CrysAlis CCD (Oxford Diffraction, 2007)'
_computing_data_reduction 'CrysAlis RED (Oxford Diffraction, 2007)'
_computing_molecular_graphics 'XP in SHELXTL (Sheldrick, 2008)'
_computing_publication_material 'SHELXL97 (Sheldrick, 2008)'
_computing_structure_refinement 'SHELXL97 (Sheldrick, 2008)'
_computing_structure_solution 'SHELXS97 (Sheldrick, 2008)'
_diffrn_ambient_temperature 100(2)
_diffrn_measured_fraction_theta_full 0.998
_diffrn_measured_fraction_theta_max 0.970
_diffrn_measurement_device_type 'KUMA KM4 CCD \k-geometry diffractometer'
_diffrn_measurement_method \w
_diffrn_radiation_monochromator graphite
_diffrn_radiation_source 'fine-focus sealed tube'
_diffrn_radiation_type MoK\a
_diffrn_radiation_wavelength 0.71073
_diffrn_reflns_av_R_equivalents 0.0560
_diffrn_reflns_av_sigmaI/netI 0.0740
_diffrn_reflns_limit_h_max 10
_diffrn_reflns_limit_h_min -10
_diffrn_reflns_limit_k_max 10
_diffrn_reflns_limit_k_min -10
_diffrn_reflns_limit_l_max 19
_diffrn_reflns_limit_l_min -19
_diffrn_reflns_number 11285
_diffrn_reflns_theta_full 26.00
_diffrn_reflns_theta_max 29.00
_diffrn_reflns_theta_min 2.87
_exptl_absorpt_coefficient_mu 1.982
_exptl_absorpt_correction_T_max 1.00000
_exptl_absorpt_correction_T_min 0.93555
_exptl_absorpt_correction_type multi-scan
_exptl_absorpt_process_details
;
CrysAlis RED (Oxford Diffraction, 2007)
;
_exptl_crystal_colour colourless
_exptl_crystal_density_diffrn 1.742
_exptl_crystal_density_method 'not measured'
_exptl_crystal_description block
_exptl_crystal_F_000 404
_exptl_crystal_size_max 0.16
_exptl_crystal_size_mid 0.043
_exptl_crystal_size_min 0.035
_refine_diff_density_max 1.921
_refine_diff_density_min -0.509
_refine_diff_density_rms 0.148
_refine_ls_extinction_method none
_refine_ls_goodness_of_fit_ref 0.946
_refine_ls_hydrogen_treatment constr
_refine_ls_matrix_type full
_refine_ls_number_parameters 201
_refine_ls_number_reflns 3942
_refine_ls_number_restraints 0
_refine_ls_restrained_S_all 0.946
_refine_ls_R_factor_all 0.0876
_refine_ls_R_factor_gt 0.0569
_refine_ls_shift/su_max 0.000
_refine_ls_shift/su_mean 0.000
_refine_ls_structure_factor_coef Fsqd
_refine_ls_weighting_details 'calc w=1/[\s^2^(Fo^2^)+(0.0911P)^2^+0.0000P] where P=(Fo^2^+2Fc^2^)/3'
_refine_ls_weighting_scheme calc
_refine_ls_wR_factor_gt 0.1380
_refine_ls_wR_factor_ref 0.1468
_reflns_number_gt 2685
_reflns_number_total 3942
_reflns_threshold_expression >2sigma(I)
_cod_data_source_file om300321h_si_002.cif
_cod_data_source_block compound_{1a}2
_cod_database_code 4078685

loop_
_symmetry_equiv_pos_as_xyz
'x, y, z'
'-x, -y, -z'

loop_
_atom_site_label
_atom_site_type_symbol
_atom_site_fract_x
_atom_site_fract_y
_atom_site_fract_z
_atom_site_U_iso_or_equiv
_atom_site_adp_type
_atom_site_occupancy
_atom_site_symmetry_multiplicity
_atom_site_calc_flag
_atom_site_refinement_flags
Zn1 Zn 0.40738(6) 0.49888(6) 0.39703(4) 0.02207(16) Uani 1 1 d .
O1 O 0.1266(4) 0.4384(4) 0.4056(2) 0.0282(6) Uani 1 1 d .
C1 C 0.0288(6) 0.3953(6) 0.3218(4) 0.0308(10) Uani 1 1 d .
C2 C 0.1191(6) 0.3739(6) 0.2405(3) 0.0316(10) Uani 1 1 d .
O2 O 0.3061(5) 0.4008(5) 0.2544(2) 0.0356(7) Uani 1 1 d .
C3 C 0.0115(7) 0.3262(7) 0.1480(4) 0.0422(12) Uani 1 1 d .
O3 O -0.1797(5) 0.3005(5) 0.1345(3) 0.0433(9) Uani 1 1 d .
C4 C -0.2646(7) 0.3255(8) 0.2138(4) 0.0467(13) Uani 1 1 d .
H4 H -0.3967 0.3106 0.2028 0.056 Uiso 1 1 calc R
C5 C -0.1748(6) 0.3683(6) 0.3031(4) 0.0357(11) Uani 1 1 d .
H5 H -0.2412 0.3817 0.3553 0.043 Uiso 1 1 calc R
C6 C 0.0795(9) 0.2924(10) 0.0571(4) 0.0609(17) Uani 1 1 d .
H6A H -0.0255 0.2066 0.0066 0.091 Uiso 1 1 calc R
H6B H 0.1819 0.2379 0.0655 0.091 Uiso 1 1 calc R
H6C H 0.1278 0.4100 0.0379 0.091 Uiso 1 1 calc R
O7 O 0.6122(4) 0.7111(4) 0.3724(2) 0.0251(6) Uani 1 1 d .
C7 C 0.6772(5) 0.8512(5) 0.4436(3) 0.0216(8) Uani 1 1 d .
C8 C 0.6230(5) 0.8412(5) 0.5362(3) 0.0225(8) Uani 1 1 d .
O8 O 0.5012(4) 0.6795(4) 0.5412(2) 0.0217(6) Uani 1 1 d .
C9 C 0.6905(5) 0.9939(6) 0.6115(3) 0.0254(9) Uani 1 1 d .
O9 O 0.8102(4) 1.1573(4) 0.6000(2) 0.0274(6) Uani 1 1 d .
C10 C 0.8623(6) 1.1680(6) 0.5143(3) 0.0287(9) Uani 1 1 d .
H10 H 0.9448 1.2830 0.5083 0.034 Uiso 1 1 calc R
C11 C 0.8039(6) 1.0251(6) 0.4365(3) 0.0265(9) Uani 1 1 d .
H11 H 0.8460 1.0387 0.3774 0.032 Uiso 1 1 calc R
C12 C 0.6471(6) 1.0088(6) 0.7113(3) 0.0312(10) Uani 1 1 d .
H12A H 0.5107 0.9895 0.7084 0.047 Uiso 1 1 calc R
H12B H 0.7200 1.1324 0.7515 0.047 Uiso 1 1 calc R
H12C H 0.6819 0.9144 0.7394 0.047 Uiso 1 1 calc R
C13 C 0.3778(7) 0.3074(7) 0.8586(4) 0.0414(12) Uani 1 1 d .
H13A H 0.3646 0.4259 0.8922 0.050 Uiso 1 1 calc R
H13B H 0.4376 0.3291 0.8019 0.050 Uiso 1 1 calc R
Cl14 Cl 0.1510(2) 0.1398(3) 0.81892(11) 0.0677(5) Uani 1 1 d .
Cl15 Cl 0.5254(2) 0.2357(2) 0.93794(10) 0.0559(4) Uani 1 1 d .

loop_
_atom_site_aniso_label
_atom_site_aniso_U_11
_atom_site_aniso_U_22
_atom_site_aniso_U_33
_atom_site_aniso_U_23
_atom_site_aniso_U_13
_atom_site_aniso_U_12
Zn1 0.0175(2) 0.0214(2) 0.0269(3) 0.00747(17) 0.00249(17) 0.00511(16)
O1 0.0210(14) 0.0225(14) 0.0404(18) 0.0086(13) 0.0025(13) 0.0063(11)
C1 0.032(2) 0.020(2) 0.043(3) 0.0131(18) 0.005(2) 0.0091(17)
C2 0.028(2) 0.023(2) 0.038(3) 0.0123(18) -0.0064(19) 0.0012(17)
O2 0.0331(17) 0.0431(19) 0.0298(17) 0.0116(14) 0.0070(14) 0.0085(14)
C3 0.031(2) 0.049(3) 0.041(3) 0.016(2) 0.005(2) 0.002(2)
O3 0.0254(16) 0.056(2) 0.042(2) 0.0212(17) -0.0059(15) 0.0016(15)
C4 0.026(2) 0.049(3) 0.067(4) 0.031(3) 0.004(2) 0.007(2)
C5 0.027(2) 0.033(2) 0.050(3) 0.016(2) 0.010(2) 0.0076(18)
C6 0.051(3) 0.071(4) 0.045(3) 0.008(3) 0.008(3) 0.000(3)
O7 0.0264(14) 0.0224(14) 0.0259(15) 0.0064(12) 0.0061(12) 0.0060(11)
C7 0.0177(17) 0.0190(18) 0.031(2) 0.0088(16) 0.0049(16) 0.0083(15)
C8 0.0153(17) 0.0201(18) 0.034(2) 0.0086(16) 0.0015(16) 0.0077(14)
O8 0.0159(12) 0.0226(13) 0.0262(15) 0.0085(11) 0.0019(11) 0.0047(10)
C9 0.0191(18) 0.027(2) 0.034(2) 0.0121(17) 0.0042(17) 0.0104(16)
O9 0.0239(14) 0.0204(14) 0.0371(17) 0.0072(12) 0.0035(13) 0.0066(11)
C10 0.0214(19) 0.023(2) 0.045(3) 0.0141(19) 0.0079(19) 0.0088(16)
C11 0.0225(19) 0.0220(19) 0.041(3) 0.0148(18) 0.0097(18) 0.0098(16)
C12 0.028(2) 0.023(2) 0.035(2) 0.0009(18) 0.0024(19) 0.0028(17)
C13 0.042(3) 0.043(3) 0.034(3) 0.011(2) 0.002(2) 0.008(2)
Cl14 0.0427(8) 0.0959(12) 0.0403(8) 0.0011(8) 0.0070(6) -0.0047(8)
Cl15 0.0567(8) 0.0791(10) 0.0396(7) 0.0187(7) 0.0066(6) 0.0313(8)

loop_
_atom_type_symbol
_atom_type_description
_atom_type_scat_dispersion_real
_atom_type_scat_dispersion_imag
_atom_type_scat_source
C C 0.0033 0.0016 'International Tables Vol C Tables 4.2.6.8 and 6.1.1.4'
H H 0.0000 0.0000 'International Tables Vol C Tables 4.2.6.8 and 6.1.1.4'
O O 0.0106 0.0060 'International Tables Vol C Tables 4.2.6.8 and 6.1.1.4'
Zn Zn 0.2839 1.4301 'International Tables Vol C Tables 4.2.6.8 and 6.1.1.4'
Cl Cl 0.1484 0.1585 'International Tables Vol C Tables 4.2.6.8 and 6.1.1.4'

loop_
_geom_angle_atom_site_label_1
_geom_angle_atom_site_label_2
_geom_angle_atom_site_label_3
_geom_angle
_geom_angle_site_symmetry_1
_geom_angle_site_symmetry_3
O8 Zn1 O2 113.11(13) 2_666 .
O8 Zn1 O7 115.64(12) 2_666 .
O2 Zn1 O7 91.00(13) . .
O8 Zn1 O1 105.66(11) 2_666 .
O2 Zn1 O1 83.41(13) . .
O7 Zn1 O1 136.95(12) . .
O8 Zn1 O8 84.28(12) 2_666 .
O2 Zn1 O8 162.54(12) . .
O7 Zn1 O8 79.44(11) . .
O1 Zn1 O8 93.57(12) . .
O8 Zn1 Zn1 44.20(8) 2_666 2_666
O2 Zn1 Zn1 157.27(10) . 2_666
O7 Zn1 Zn1 98.72(9) . 2_666
O1 Zn1 Zn1 102.61(10) . 2_666
O8 Zn1 Zn1 40.09(8) . 2_666
C1 O1 Zn1 109.5(3) . .
O1 C1 C2 119.2(4) . .
O1 C1 C5 123.3(4) . .
C2 C1 C5 117.5(4) . .
O2 C2 C3 121.2(4) . .
O2 C2 C1 119.4(4) . .
C3 C2 C1 119.3(4) . .
C2 O2 Zn1 107.4(3) . .
O3 C3 C2 120.8(5) . .
O3 C3 C6 112.6(5) . .
C2 C3 C6 126.5(5) . .
C3 O3 C4 119.3(4) . .
C5 C4 O3 123.9(5) . .
C5 C4 H4 118.0 . .
O3 C4 H4 118.0 . .
C4 C5 C1 119.1(5) . .
C4 C5 H5 120.4 . .
C1 C5 H5 120.4 . .
C3 C6 H6A 109.5 . .
C3 C6 H6B 109.5 . .
H6A C6 H6B 109.5 . .
C3 C6 H6C 109.5 . .
H6A C6 H6C 109.5 . .
H6B C6 H6C 109.5 . .
C7 O7 Zn1 114.2(2) . .
O7 C7 C11 122.8(4) . .
O7 C7 C8 120.4(3) . .
C11 C7 C8 116.9(4) . .
O8 C8 C9 123.9(4) . .
O8 C8 C7 116.3(3) . .
C9 C8 C7 119.8(4) . .
C8 O8 Zn1 120.8(2) . 2_666
C8 O8 Zn1 108.8(2) . .
Zn1 O8 Zn1 95.72(12) 2_666 .
C8 C9 O9 120.7(4) . .
C8 C9 C12 126.8(4) . .
O9 C9 C12 112.5(3) . .
C10 O9 C9 120.1(3) . .
C11 C10 O9 123.4(4) . .
C11 C10 H10 118.3 . .
O9 C10 H10 118.3 . .
C10 C11 C7 119.2(4) . .
C10 C11 H11 120.4 . .
C7 C11 H11 120.4 . .
C9 C12 H12A 109.5 . .
C9 C12 H12B 109.5 . .
H12A C12 H12B 109.5 . .
C9 C12 H12C 109.5 . .
H12A C12 H12C 109.5 . .
H12B C12 H12C 109.5 . .
Cl14 C13 Cl15 111.4(3) . .
Cl14 C13 H13A 109.4 . .
Cl15 C13 H13A 109.4 . .
Cl14 C13 H13B 109.4 . .
Cl15 C13 H13B 109.4 . .
H13A C13 H13B 108.0 . .

loop_
_geom_bond_atom_site_label_1
_geom_bond_atom_site_label_2
_geom_bond_distance
_geom_bond_site_symmetry_2
Zn1 O8 2.003(3) 2_666
Zn1 O2 2.006(3) .
Zn1 O7 2.014(3) .
Zn1 O1 2.037(3) .
Zn1 O8 2.168(3) .
Zn1 Zn1 3.0945(16) 2_666
O1 C1 1.256(6) .
C1 C2 1.419(7) .
C1 C5 1.458(6) .
C2 O2 1.336(5) .
C2 C3 1.385(7) .
C3 O3 1.368(6) .
C3 C6 1.457(8) .
O3 C4 1.373(7) .
C4 C5 1.303(8) .
C4 H4 0.9500 .
C5 H5 0.9500 .
C6 H6A 0.9800 .
C6 H6B 0.9800 .
C6 H6C 0.9800 .
O7 C7 1.269(5) .
C7 C11 1.434(5) .
C7 C8 1.439(6) .
C8 O8 1.338(5) .
C8 C9 1.363(6) .
O8 Zn1 2.003(3) 2_666
C9 O9 1.373(5) .
C9 C12 1.491(6) .
O9 C10 1.340(5) .
C10 C11 1.339(6) .
C10 H10 0.9500 .
C11 H11 0.9500 .
C12 H12A 0.9800 .
C12 H12B 0.9800 .
C12 H12C 0.9800 .
C13 Cl14 1.760(5) .
C13 Cl15 1.761(5) .
C13 H13A 0.9900 .
C13 H13B 0.9900 .

loop_
_geom_hbond_atom_site_label_D
_geom_hbond_atom_site_label_H
_geom_hbond_atom_site_label_A
_geom_hbond_distance_DH
_geom_hbond_distance_HA
_geom_hbond_distance_DA
_geom_hbond_angle_DHA
_geom_hbond_site_symmetry_A
C5 H5 O8 0.95 2.57 3.481(6) 160.9 2_566
C10 H10 O1 0.95 2.38 3.202(5) 145.3 1_665
C12 H12C O2 0.98 2.48 3.406(6) 156.6 2_666
C13 H13B O7 0.99 2.42 3.289(6) 146.1 2_666

loop_
_geom_torsion_atom_site_label_1
_geom_torsion_atom_site_label_2
_geom_torsion_atom_site_label_3
_geom_torsion_atom_site_label_4
_geom_torsion
_geom_torsion_site_symmetry_1
_geom_torsion_site_symmetry_4
O8 Zn1 O1 C1 -121.0(3) 2_666 .
O2 Zn1 O1 C1 -8.8(3) . .
O7 Zn1 O1 C1 75.6(3) . .
O8 Zn1 O1 C1 154.0(3) . .
Zn1 Zn1 O1 C1 -166.5(2) 2_666 .
Zn1 O1 C1 C2 7.5(4) . .
Zn1 O1 C1 C5 -171.6(3) . .
O1 C1 C2 O2 -0.4(6) . .
C5 C1 C2 O2 178.8(4) . .
O1 C1 C2 C3 179.9(4) . .
C5 C1 C2 C3 -0.9(6) . .
C3 C2 O2 Zn1 172.7(4) . .
C1 C2 O2 Zn1 -7.0(5) . .
O8 Zn1 O2 C2 112.5(3) 2_666 .
O7 Zn1 O2 C2 -129.0(3) . .
O1 Zn1 O2 C2 8.2(3) . .
O8 Zn1 O2 C2 -72.7(5) . .
Zn1 Zn1 O2 C2 115.3(3) 2_666 .
O2 C2 C3 O3 -179.5(4) . .
C1 C2 C3 O3 0.3(7) . .
O2 C2 C3 C6 2.6(8) . .
C1 C2 C3 C6 -177.7(5) . .
C2 C3 O3 C4 1.1(7) . .
C6 C3 O3 C4 179.3(5) . .
C3 O3 C4 C5 -1.9(7) . .
O3 C4 C5 C1 1.2(8) . .
O1 C1 C5 C4 179.4(4) . .
C2 C1 C5 C4 0.3(7) . .
O8 Zn1 O7 C7 -86.9(3) 2_666 .
O2 Zn1 O7 C7 156.8(3) . .
O1 Zn1 O7 C7 75.3(3) . .
O8 Zn1 O7 C7 -8.5(3) . .
Zn1 Zn1 O7 C7 -43.9(3) 2_666 .
Zn1 O7 C7 C11 -171.1(3) . .
Zn1 O7 C7 C8 8.1(4) . .
O7 C7 C8 O8 -0.8(5) . .
C11 C7 C8 O8 178.5(3) . .
O7 C7 C8 C9 -178.5(4) . .
C11 C7 C8 C9 0.7(5) . .
C9 C8 O8 Zn1 -79.6(4) . 2_666
C7 C8 O8 Zn1 102.7(3) . 2_666
C9 C8 O8 Zn1 171.5(3) . .
C7 C8 O8 Zn1 -6.2(4) . .
O8 Zn1 O8 C8 125.3(3) 2_666 .
O2 Zn1 O8 C8 -50.0(5) . .
O7 Zn1 O8 C8 7.8(2) . .
O1 Zn1 O8 C8 -129.3(2) . .
Zn1 Zn1 O8 C8 125.3(3) 2_666 .
O8 Zn1 O8 Zn1 0.0 2_666 2_666
O2 Zn1 O8 Zn1 -175.2(3) . 2_666
O7 Zn1 O8 Zn1 -117.45(12) . 2_666
O1 Zn1 O8 Zn1 105.40(12) . 2_666
O8 C8 C9 O9 -177.8(3) . .
C7 C8 C9 O9 -0.2(6) . .
O8 C8 C9 C12 1.5(6) . .
C7 C8 C9 C12 179.1(4) . .
C8 C9 O9 C10 -0.1(5) . .
C12 C9 O9 C10 -179.4(3) . .
C9 O9 C10 C11 -0.3(6) . .
O9 C10 C11 C7 0.9(6) . .
O7 C7 C11 C10 178.2(4) . .
C8 C7 C11 C10 -1.1(6) . .
